data_7717909
loop_
_publ_author_name
'Eilers, Marcel'
'B&#xfc;ltena, Saskia'
'Schwitalla, Kevin'
'Schmidtmann, Marc'
'Beckhaus, R&#xfc;diger'

_publ_section_title
;
 Synthesis, characterization and functionalization of titanium
 &#x3ba;<sup>1</sup><i>N</i> amidinato complexes from carbodiimides.
;
_journal_issue 5
_journal_name_full 'Dalton transactions (Cambridge, England : 2003)'
_journal_page_first 1972
_journal_page_last 1979
_journal_paper_doi 10.1039/d4dt03261f
_journal_volume 54
_journal_year 2025
_chemical_formula_structural Ti(C22H22ClN)(C22H32N2)
_chemical_formula_sum 'C44 H54 Cl N3 Ti'
_chemical_formula_weight 708.25
_space_group_crystal_system monoclinic
_space_group_IT_number 14
_space_group_name_Hall '-P 2ybc'
_space_group_name_H-M_alt 'P 1 21/c 1'
_atom_sites_solution_hydrogens difmap
_atom_sites_solution_primary direct
_atom_sites_solution_secondary difmap
_audit_creation_method SHELXL-2018/3
_audit_update_record
;
2024-11-14 deposited with the CCDC.	2024-12-10 downloaded from the CCDC.
;
_cell_angle_alpha 90
_cell_angle_beta 92.118(4)
_cell_angle_gamma 90
_cell_formula_units_Z 4
_cell_length_a 9.1467(8)
_cell_length_b 18.2623(17)
_cell_length_c 21.447(2)
_cell_measurement_reflns_used 9849
_cell_measurement_temperature 100(2)
_cell_measurement_theta_max 33.36
_cell_measurement_theta_min 2.20
_cell_volume 3580.1(6)
_computing_cell_refinement 'Bruker SAINT V8.40B'
_computing_data_collection 'Bruker APEX3'
_computing_data_reduction 'Bruker SAINT V8.40B'
_computing_structure_refinement 'SHELXL-2018/3 (Sheldrick, 2018)'
_computing_structure_solution 'SHELXS-2013/1 (Sheldrick, 2013)'
_diffrn_ambient_temperature 100(2)
_diffrn_measured_fraction_theta_full 1.000
_diffrn_measured_fraction_theta_max 1.000
_diffrn_measurement_device_type 'Bruker Photon III CPAD'
_diffrn_measurement_method '\f and \w scans'
_diffrn_radiation_type MoK\a
_diffrn_radiation_wavelength 0.71073
_diffrn_reflns_av_R_equivalents 0.0480
_diffrn_reflns_av_unetI/netI 0.0267
_diffrn_reflns_Laue_measured_fraction_full 1.000
_diffrn_reflns_Laue_measured_fraction_max 1.000
_diffrn_reflns_limit_h_max 14
_diffrn_reflns_limit_h_min -14
_diffrn_reflns_limit_k_max 28
_diffrn_reflns_limit_k_min -28
_diffrn_reflns_limit_l_max 33
_diffrn_reflns_limit_l_min -33
_diffrn_reflns_number 130934
_diffrn_reflns_point_group_measured_fraction_full 1.000
_diffrn_reflns_point_group_measured_fraction_max 1.000
_diffrn_reflns_theta_full 25.242
_diffrn_reflns_theta_max 33.724
_diffrn_reflns_theta_min 1.465
_diffrn_source 'I\mS microfocus'
_exptl_absorpt_coefficient_mu 0.350
_exptl_absorpt_correction_T_max 1.0000
_exptl_absorpt_correction_T_min 0.9538
_exptl_absorpt_correction_type multi-scan
_exptl_absorpt_process_details 'SADABS-2016/2 (Sheldrick)'
_exptl_crystal_colour red
_exptl_crystal_density_diffrn 1.314
_exptl_crystal_description rod
_exptl_crystal_F_000 1512
_exptl_crystal_size_max 0.110
_exptl_crystal_size_mid 0.050
_exptl_crystal_size_min 0.050
_refine_diff_density_max 0.715
_refine_diff_density_min -0.487
_refine_diff_density_rms 0.061
_refine_ls_extinction_method none
_refine_ls_goodness_of_fit_ref 1.118
_refine_ls_hydrogen_treatment constr
_refine_ls_matrix_type full
_refine_ls_number_parameters 446
_refine_ls_number_reflns 14286
_refine_ls_number_restraints 0
_refine_ls_restrained_S_all 1.118
_refine_ls_R_factor_all 0.0500
_refine_ls_R_factor_gt 0.0420
_refine_ls_shift/su_max 0.001
_refine_ls_shift/su_mean 0.000
_refine_ls_structure_factor_coef Fsqd
_refine_ls_weighting_details 'w=1/[\s^2^(Fo^2^)+(0.0400P)^2^+1.7500P] where P=(Fo^2^+2Fc^2^)/3'
_refine_ls_weighting_scheme calc
_refine_ls_wR_factor_gt 0.0984
_refine_ls_wR_factor_ref 0.1019
_reflns_Friedel_coverage 0.000
_reflns_number_gt 12596
_reflns_number_total 14286
_reflns_threshold_expression 'I > 2\s(I)'
_cod_data_source_file d4dt03261f2.cif
_cod_data_source_block 9
_cod_original_cell_volume 3580.0(6)
_cod_original_sg_symbol_H-M 'P 21/c'
_cod_database_code 7717909
_shelx_shelxl_version_number 2018/3
_shelx_space_group_comment
;
The symmetry employed for this shelxl refinement is uniquely defined
by the following loop, which should always be used as a source of
symmetry information in preference to the above space-group names.
They are only intended as comments.
;
_shelx_estimated_absorpt_t_min 0.962
_shelx_estimated_absorpt_t_max 0.983

loop_
_space_group_symop_operation_xyz
'x, y, z'
'-x, y+1/2, -z+1/2'
'-x, -y, -z'
'x, -y-1/2, z-1/2'

loop_
_atom_site_label
_atom_site_type_symbol
_atom_site_fract_x
_atom_site_fract_y
_atom_site_fract_z
_atom_site_U_iso_or_equiv
_atom_site_adp_type
_atom_site_occupancy
_atom_site_site_symmetry_order
_atom_site_calc_flag
_atom_site_refinement_flags_posn
_atom_site_refinement_flags_adp
_atom_site_refinement_flags_occupancy
_atom_site_disorder_assembly
_atom_site_disorder_group
Ti1 Ti 0.20984(2) 0.36482(2) 0.38889(2) 0.01015(4) Uani 1 1 d . . . . .
Cl1 Cl 0.89768(4) 0.34757(2) 0.13885(2) 0.02716(7) Uani 1 1 d . . . . .
N1 N 0.33805(10) 0.37509(5) 0.31665(4) 0.01280(15) Uani 1 1 d . . . . .
N2 N 0.34481(10) 0.32024(5) 0.45698(4) 0.01233(15) Uani 1 1 d . . . . .
N3 N 0.24102(10) 0.26595(5) 0.55004(4) 0.01374(16) Uani 1 1 d . . . . .
C1 C 0.21492(11) 0.49127(5) 0.35559(5) 0.01182(16) Uani 1 1 d . . . . .
C2 C 0.29418(12) 0.48781(6) 0.41415(5) 0.01397(18) Uani 1 1 d . . . . .
H2 H 0.395489 0.497873 0.420703 0.017 Uiso 1 1 calc R U . . .
C3 C 0.19746(13) 0.46704(6) 0.46057(5) 0.01656(19) Uani 1 1 d . . . . .
H3 H 0.221767 0.461677 0.503776 0.020 Uiso 1 1 calc R U . . .
C4 C 0.05862(13) 0.45561(6) 0.43185(5) 0.01618(19) Uani 1 1 d . . . . .
H4 H -0.027002 0.440378 0.452004 0.019 Uiso 1 1 calc R U . . .
C5 C 0.06961(12) 0.47103(6) 0.36703(5) 0.01367(17) Uani 1 1 d . . . . .
H5 H -0.008213 0.468143 0.336543 0.016 Uiso 1 1 calc R U . . .
C6 C 0.28636(11) 0.50441(5) 0.29347(4) 0.01090(16) Uani 1 1 d . . . . .
C7 C 0.17085(11) 0.51399(6) 0.23859(5) 0.01205(17) Uani 1 1 d . . . . .
H7 H 0.112022 0.468062 0.233698 0.014 Uiso 1 1 calc R U . . .
C8 C 0.24664(12) 0.53055(6) 0.17703(5) 0.01424(18) Uani 1 1 d . . . . .
H8A H 0.314375 0.490138 0.167444 0.017 Uiso 1 1 calc R U . . .
H8B H 0.172254 0.534104 0.142439 0.017 Uiso 1 1 calc R U . . .
C9 C 0.33217(12) 0.60284(6) 0.18261(5) 0.01549(18) Uani 1 1 d . . . . .
H9 H 0.380794 0.612950 0.142504 0.019 Uiso 1 1 calc R U . . .
C10 C 0.44862(12) 0.59557(6) 0.23542(5) 0.01517(18) Uani 1 1 d . . . . .
H10A H 0.503520 0.642096 0.240000 0.018 Uiso 1 1 calc R U . . .
H10B H 0.518675 0.556467 0.225103 0.018 Uiso 1 1 calc R U . . .
C11 C 0.37649(11) 0.57703(6) 0.29722(5) 0.01264(17) Uani 1 1 d . . . . .
H11 H 0.453712 0.572958 0.331286 0.015 Uiso 1 1 calc R U . . .
C12 C 0.06748(12) 0.57893(6) 0.25088(5) 0.01448(18) Uani 1 1 d . . . . .
H12A H -0.004309 0.584140 0.215468 0.017 Uiso 1 1 calc R U . . .
H12B H 0.012949 0.569357 0.289059 0.017 Uiso 1 1 calc R U . . .
C13 C 0.23051(13) 0.66666(6) 0.19763(5) 0.01710(19) Uani 1 1 d . . . . .
H13A H 0.155943 0.673068 0.163428 0.021 Uiso 1 1 calc R U . . .
H13B H 0.287627 0.712553 0.201852 0.021 Uiso 1 1 calc R U . . .
C14 C 0.27183(12) 0.64048(6) 0.31208(5) 0.01485(18) Uani 1 1 d . . . . .
H14A H 0.223092 0.630102 0.351577 0.018 Uiso 1 1 calc R U . . .
H14B H 0.328347 0.686414 0.317519 0.018 Uiso 1 1 calc R U . . .
C15 C 0.15565(13) 0.64994(6) 0.25888(5) 0.01540(18) Uani 1 1 d . . . . .
H15 H 0.088467 0.691088 0.269079 0.018 Uiso 1 1 calc R U . . .
C16 C 0.37468(11) 0.43142(6) 0.28613(4) 0.01141(16) Uani 1 1 d . . . . .
C17 C 0.50433(11) 0.41927(6) 0.24570(5) 0.01224(17) Uani 1 1 d . . . . .
C18 C 0.48795(12) 0.37275(6) 0.19404(5) 0.01601(19) Uani 1 1 d . . . . .
H18 H 0.393209 0.355419 0.181874 0.019 Uiso 1 1 calc R U . . .
C19 C 0.60727(14) 0.35141(6) 0.16018(6) 0.0188(2) Uani 1 1 d . . . . .
H19 H 0.594470 0.320592 0.124710 0.023 Uiso 1 1 calc R U . . .
C20 C 0.74589(13) 0.37596(6) 0.17915(5) 0.0173(2) Uani 1 1 d . . . . .
C21 C 0.76519(12) 0.42270(7) 0.22962(6) 0.0186(2) Uani 1 1 d . . . . .
H21 H 0.860129 0.439989 0.241518 0.022 Uiso 1 1 calc R U . . .
C22 C 0.64431(12) 0.44419(6) 0.26285(5) 0.01612(19) Uani 1 1 d . . . . .
H22 H 0.657364 0.476155 0.297558 0.019 Uiso 1 1 calc R U . . .
C23 C 0.13954(11) 0.23959(5) 0.40079(5) 0.01151(16) Uani 1 1 d . . . . .
C24 C 0.17496(12) 0.25089(6) 0.33771(5) 0.01349(17) Uani 1 1 d . . . . .
H24 H 0.254707 0.229187 0.317394 0.016 Uiso 1 1 calc R U . . .
C25 C 0.07159(12) 0.29992(6) 0.31004(5) 0.01557(18) Uani 1 1 d . . . . .
H25 H 0.069992 0.316835 0.268127 0.019 Uiso 1 1 calc R U . . .
C26 C -0.02841(12) 0.31916(6) 0.35567(5) 0.01584(19) Uani 1 1 d . . . . .
H26 H -0.110458 0.350608 0.349684 0.019 Uiso 1 1 calc R U . . .
C27 C 0.01447(11) 0.28359(6) 0.41184(5) 0.01367(17) Uani 1 1 d . . . . .
H27 H -0.032183 0.288198 0.450491 0.016 Uiso 1 1 calc R U . . .
C28 C 0.22490(11) 0.19963(5) 0.45228(4) 0.01082(16) Uani 1 1 d . . . . .
C29 C 0.12270(11) 0.14640(6) 0.48692(5) 0.01277(17) Uani 1 1 d . . . . .
H29 H 0.040277 0.174686 0.504599 0.015 Uiso 1 1 calc R U . . .
C30 C 0.20468(12) 0.10420(6) 0.53971(5) 0.01523(18) Uani 1 1 d . . . . .
H30A H 0.243147 0.139095 0.571607 0.018 Uiso 1 1 calc R U . . .
H30B H 0.136404 0.070397 0.559970 0.018 Uiso 1 1 calc R U . . .
C31 C 0.33127(12) 0.06062(6) 0.51321(5) 0.01556(18) Uani 1 1 d . . . . .
H31 H 0.386347 0.034929 0.547907 0.019 Uiso 1 1 calc R U . . .
C32 C 0.43385(12) 0.11439(6) 0.48099(5) 0.01472(18) Uani 1 1 d . . . . .
H32A H 0.518410 0.087349 0.464947 0.018 Uiso 1 1 calc R U . . .
H32B H 0.471450 0.150966 0.511653 0.018 Uiso 1 1 calc R U . . .
C33 C 0.35180(11) 0.15379(6) 0.42664(5) 0.01244(17) Uani 1 1 d . . . . .
H33 H 0.420793 0.186623 0.404759 0.015 Uiso 1 1 calc R U . . .
C34 C 0.06106(12) 0.08985(6) 0.43975(5) 0.01551(18) Uani 1 1 d . . . . .
H34A H -0.008498 0.057173 0.460509 0.019 Uiso 1 1 calc R U . . .
H34B H 0.007331 0.115406 0.405241 0.019 Uiso 1 1 calc R U . . .
C35 C 0.27015(13) 0.00401(6) 0.46611(5) 0.0176(2) Uani 1 1 d . . . . .
H35A H 0.351335 -0.024434 0.448762 0.021 Uiso 1 1 calc R U . . .
H35B H 0.204446 -0.030431 0.487129 0.021 Uiso 1 1 calc R U . . .
C36 C 0.29225(12) 0.09453(6) 0.38103(5) 0.01489(18) Uani 1 1 d . . . . .
H36A H 0.241973 0.118253 0.344688 0.018 Uiso 1 1 calc R U . . .
H36B H 0.374587 0.065267 0.365633 0.018 Uiso 1 1 calc R U . . .
C37 C 0.18530(12) 0.04419(6) 0.41342(5) 0.01566(18) Uani 1 1 d . . . . .
H37 H 0.143808 0.007766 0.382775 0.019 Uiso 1 1 calc R U . . .
C38 C 0.27720(11) 0.26539(6) 0.49291(5) 0.01174(16) Uani 1 1 d . . . . .
C39 C 0.48304(12) 0.35376(6) 0.48214(5) 0.01528(18) Uani 1 1 d . . . . .
H39 H 0.459435 0.401809 0.501740 0.018 Uiso 1 1 calc R U . . .
C40 C 0.58655(13) 0.36744(7) 0.42884(6) 0.0211(2) Uani 1 1 d . . . . .
H40A H 0.612073 0.320635 0.409725 0.032 Uiso 1 1 calc R U . . .
H40B H 0.675678 0.391472 0.445291 0.032 Uiso 1 1 calc R U . . .
H40C H 0.538129 0.398978 0.397401 0.032 Uiso 1 1 calc R U . . .
C41 C 0.56739(14) 0.30672(7) 0.53036(6) 0.0215(2) Uani 1 1 d . . . . .
H41A H 0.505892 0.297552 0.566000 0.032 Uiso 1 1 calc R U . . .
H41B H 0.656445 0.332517 0.544614 0.032 Uiso 1 1 calc R U . . .
H41C H 0.593824 0.259996 0.511343 0.032 Uiso 1 1 calc R U . . .
C42 C 0.24083(13) 0.33147(6) 0.58876(5) 0.01660(19) Uani 1 1 d . . . . .
H42 H 0.308171 0.369381 0.572262 0.020 Uiso 1 1 calc R U . . .
C43 C 0.28646(16) 0.31082(7) 0.65588(5) 0.0232(2) Uani 1 1 d . . . . .
H43A H 0.221745 0.272244 0.670617 0.035 Uiso 1 1 calc R U . . .
H43B H 0.279216 0.353957 0.682776 0.035 Uiso 1 1 calc R U . . .
H43C H 0.387620 0.293048 0.657218 0.035 Uiso 1 1 calc R U . . .
C44 C 0.08318(15) 0.35928(7) 0.58680(6) 0.0233(2) Uani 1 1 d . . . . .
H44A H 0.051631 0.369405 0.543493 0.035 Uiso 1 1 calc R U . . .
H44B H 0.077433 0.404299 0.611459 0.035 Uiso 1 1 calc R U . . .
H44C H 0.019352 0.321967 0.604198 0.035 Uiso 1 1 calc R U . . .

loop_
_atom_site_aniso_label
_atom_site_aniso_U_11
_atom_site_aniso_U_22
_atom_site_aniso_U_33
_atom_site_aniso_U_23
_atom_site_aniso_U_13
_atom_site_aniso_U_12
Ti1 0.01219(8) 0.00898(7) 0.00931(7) 0.00050(5) 0.00089(6) 0.00028(6)
Cl1 0.02472(14) 0.02765(15) 0.03019(15) 0.00486(12) 0.01547(12) 0.00967(11)
N1 0.0141(4) 0.0128(4) 0.0115(3) -0.0004(3) 0.0015(3) 0.0002(3)
N2 0.0140(4) 0.0117(4) 0.0112(3) 0.0011(3) -0.0003(3) -0.0012(3)
N3 0.0182(4) 0.0122(4) 0.0108(3) -0.0006(3) 0.0011(3) 0.0020(3)
C1 0.0154(4) 0.0095(4) 0.0107(4) 0.0003(3) 0.0017(3) 0.0007(3)
C2 0.0197(5) 0.0113(4) 0.0108(4) -0.0004(3) 0.0002(3) -0.0007(3)
C3 0.0269(5) 0.0120(4) 0.0111(4) -0.0003(3) 0.0045(4) 0.0011(4)
C4 0.0212(5) 0.0129(4) 0.0150(4) 0.0018(3) 0.0078(4) 0.0029(4)
C5 0.0149(4) 0.0118(4) 0.0145(4) 0.0017(3) 0.0031(3) 0.0026(3)
C6 0.0127(4) 0.0104(4) 0.0096(4) 0.0005(3) 0.0007(3) 0.0003(3)
C7 0.0129(4) 0.0125(4) 0.0106(4) 0.0003(3) -0.0011(3) 0.0004(3)
C8 0.0174(4) 0.0163(5) 0.0090(4) 0.0001(3) -0.0004(3) 0.0019(4)
C9 0.0184(5) 0.0161(5) 0.0121(4) 0.0037(3) 0.0013(4) 0.0011(4)
C10 0.0162(4) 0.0154(4) 0.0140(4) 0.0035(3) 0.0013(3) -0.0017(3)
C11 0.0148(4) 0.0118(4) 0.0112(4) 0.0005(3) -0.0003(3) -0.0016(3)
C12 0.0144(4) 0.0150(4) 0.0140(4) 0.0010(3) 0.0000(3) 0.0021(3)
C13 0.0219(5) 0.0139(5) 0.0153(4) 0.0036(4) -0.0006(4) 0.0020(4)
C14 0.0194(5) 0.0118(4) 0.0133(4) -0.0009(3) -0.0003(4) -0.0002(3)
C15 0.0190(5) 0.0128(4) 0.0144(4) 0.0010(3) -0.0003(4) 0.0027(4)
C16 0.0118(4) 0.0132(4) 0.0092(4) -0.0009(3) -0.0006(3) 0.0007(3)
C17 0.0127(4) 0.0125(4) 0.0115(4) 0.0008(3) 0.0015(3) 0.0013(3)
C18 0.0168(5) 0.0154(5) 0.0159(4) -0.0027(4) 0.0025(4) -0.0007(4)
C19 0.0237(5) 0.0149(5) 0.0184(5) -0.0029(4) 0.0075(4) 0.0013(4)
C20 0.0179(5) 0.0166(5) 0.0178(5) 0.0040(4) 0.0079(4) 0.0049(4)
C21 0.0128(4) 0.0237(5) 0.0196(5) 0.0025(4) 0.0023(4) 0.0011(4)
C22 0.0137(4) 0.0203(5) 0.0143(4) -0.0004(4) 0.0001(3) 0.0002(4)
C23 0.0135(4) 0.0099(4) 0.0111(4) 0.0002(3) -0.0003(3) -0.0006(3)
C24 0.0182(5) 0.0107(4) 0.0115(4) -0.0005(3) 0.0003(3) -0.0014(3)
C25 0.0198(5) 0.0136(4) 0.0130(4) 0.0020(3) -0.0034(4) -0.0030(4)
C26 0.0143(4) 0.0132(4) 0.0197(5) 0.0030(4) -0.0033(4) -0.0007(3)
C27 0.0130(4) 0.0125(4) 0.0155(4) 0.0016(3) 0.0009(3) -0.0005(3)
C28 0.0132(4) 0.0098(4) 0.0095(4) 0.0002(3) 0.0011(3) 0.0010(3)
C29 0.0144(4) 0.0114(4) 0.0127(4) 0.0015(3) 0.0029(3) 0.0011(3)
C30 0.0203(5) 0.0128(4) 0.0128(4) 0.0035(3) 0.0035(4) 0.0022(4)
C31 0.0191(5) 0.0129(4) 0.0148(4) 0.0030(3) 0.0020(4) 0.0033(4)
C32 0.0145(4) 0.0140(4) 0.0156(4) 0.0016(3) 0.0006(3) 0.0033(3)
C33 0.0137(4) 0.0121(4) 0.0117(4) 0.0000(3) 0.0028(3) 0.0018(3)
C34 0.0164(4) 0.0123(4) 0.0179(4) 0.0007(3) 0.0009(4) -0.0018(3)
C35 0.0224(5) 0.0115(4) 0.0190(5) 0.0012(4) 0.0038(4) 0.0018(4)
C36 0.0193(5) 0.0122(4) 0.0133(4) -0.0011(3) 0.0026(4) 0.0013(3)
C37 0.0195(5) 0.0110(4) 0.0166(4) -0.0010(3) 0.0020(4) -0.0002(3)
C38 0.0136(4) 0.0107(4) 0.0109(4) 0.0007(3) 0.0002(3) 0.0016(3)
C39 0.0158(4) 0.0156(5) 0.0142(4) 0.0003(3) -0.0024(3) -0.0025(4)
C40 0.0158(5) 0.0280(6) 0.0192(5) 0.0041(4) -0.0010(4) -0.0053(4)
C41 0.0189(5) 0.0248(6) 0.0202(5) 0.0049(4) -0.0058(4) -0.0024(4)
C42 0.0258(5) 0.0133(4) 0.0109(4) -0.0015(3) 0.0025(4) 0.0011(4)
C43 0.0356(7) 0.0225(6) 0.0114(4) -0.0021(4) -0.0007(4) 0.0007(5)
C44 0.0323(6) 0.0206(5) 0.0174(5) 0.0006(4) 0.0070(5) 0.0085(5)

loop_
_atom_type_symbol
_atom_type_description
_atom_type_scat_dispersion_real
_atom_type_scat_dispersion_imag
_atom_type_scat_source
C C 0.0033 0.0016 'International Tables Vol C Tables 4.2.6.8 and 6.1.1.4'
H H 0.0000 0.0000 'International Tables Vol C Tables 4.2.6.8 and 6.1.1.4'
N N 0.0061 0.0033 'International Tables Vol C Tables 4.2.6.8 and 6.1.1.4'
Cl Cl 0.1484 0.1585 'International Tables Vol C Tables 4.2.6.8 and 6.1.1.4'
Ti Ti 0.2776 0.4457 'International Tables Vol C Tables 4.2.6.8 and 6.1.1.4'

loop_
_geom_angle_atom_site_label_1
_geom_angle_atom_site_label_2
_geom_angle_atom_site_label_3
_geom_angle
_geom_angle_site_symmetry_1
_geom_angle_site_symmetry_3
_geom_angle_publ_flag
N1 Ti1 N2 103.67(4) . . ?
N1 Ti1 C5 95.71(4) . . ?
N2 Ti1 C5 140.99(4) . . ?
N1 Ti1 C4 127.42(4) . . ?
N2 Ti1 C4 110.28(4) . . ?
C5 Ti1 C4 35.08(4) . . ?
N1 Ti1 C24 78.16(4) . . ?
N2 Ti1 C24 92.78(4) . . ?
C5 Ti1 C24 124.50(4) . . ?
C4 Ti1 C24 136.46(4) . . ?
N1 Ti1 C27 133.43(4) . . ?
N2 Ti1 C27 92.41(4) . . ?
C5 Ti1 C27 98.40(4) . . ?
C4 Ti1 C27 84.40(4) . . ?
C24 Ti1 C27 57.36(4) . . ?
N1 Ti1 C25 78.87(4) . . ?
N2 Ti1 C25 126.70(4) . . ?
C5 Ti1 C25 89.86(4) . . ?
C4 Ti1 C25 108.75(4) . . ?
C24 Ti1 C25 34.65(4) . . ?
C27 Ti1 C25 57.11(4) . . ?
N1 Ti1 C23 110.02(4) . . ?
N2 Ti1 C23 72.59(4) . . ?
C5 Ti1 C23 131.30(4) . . ?
C4 Ti1 C23 117.70(4) . . ?
C24 Ti1 C23 34.65(3) . . ?
C27 Ti1 C23 34.69(3) . . ?
C25 Ti1 C23 57.57(4) . . ?
N1 Ti1 C26 110.78(4) . . ?
N2 Ti1 C26 125.94(4) . . ?
C5 Ti1 C26 75.39(4) . . ?
C4 Ti1 C26 79.80(4) . . ?
C24 Ti1 C26 57.01(4) . . ?
C27 Ti1 C26 34.17(4) . . ?
C25 Ti1 C26 34.09(4) . . ?
C23 Ti1 C26 57.20(4) . . ?
N1 Ti1 C1 70.19(4) . . ?
N2 Ti1 C1 124.97(4) . . ?
C5 Ti1 C1 34.27(4) . . ?
C4 Ti1 C1 57.59(4) . . ?
C24 Ti1 C1 134.90(4) . . ?
C27 Ti1 C1 132.60(4) . . ?
C25 Ti1 C1 106.28(4) . . ?
C23 Ti1 C1 162.33(4) . . ?
C26 Ti1 C1 105.64(4) . . ?
N1 Ti1 C3 117.70(4) . . ?
N2 Ti1 C3 83.96(4) . . ?
C5 Ti1 C3 57.03(4) . . ?
C4 Ti1 C3 34.11(4) . . ?
C24 Ti1 C3 164.14(4) . . ?
C27 Ti1 C3 107.15(4) . . ?
C25 Ti1 C3 142.69(4) . . ?
C23 Ti1 C3 130.52(4) . . ?
C26 Ti1 C3 112.96(4) . . ?
C1 Ti1 C3 56.88(4) . . ?
N1 Ti1 C2 83.96(4) . . ?
N2 Ti1 C2 91.74(4) . . ?
C5 Ti1 C2 56.69(4) . . ?
C4 Ti1 C2 56.70(4) . . ?
C24 Ti1 C2 162.12(4) . . ?
C27 Ti1 C2 139.67(4) . . ?
C25 Ti1 C2 140.54(4) . . ?
C23 Ti1 C2 160.83(3) . . ?
C26 Ti1 C2 131.33(4) . . ?
C1 Ti1 C2 34.27(3) . . ?
C3 Ti1 C2 33.73(4) . . ?
C16 N1 Ti1 130.75(8) . . ?
C38 N2 C39 118.35(8) . . ?
C38 N2 Ti1 113.88(7) . . ?
C39 N2 Ti1 125.26(7) . . ?
C38 N3 C42 123.90(9) . . ?
C5 C1 C2 106.66(9) . . ?
C5 C1 C6 129.09(9) . . ?
C2 C1 C6 123.74(9) . . ?
C5 C1 Ti1 70.71(6) . . ?
C2 C1 Ti1 73.31(6) . . ?
C6 C1 Ti1 114.95(6) . . ?
C3 C2 C1 108.77(10) . . ?
C3 C2 Ti1 72.90(6) . . ?
C1 C2 Ti1 72.43(6) . . ?
C3 C2 H2 125.6 . . ?
C1 C2 H2 125.6 . . ?
Ti1 C2 H2 120.8 . . ?
C4 C3 C2 108.13(9) . . ?
C4 C3 Ti1 70.76(6) . . ?
C2 C3 Ti1 73.36(6) . . ?
C4 C3 H3 125.9 . . ?
C2 C3 H3 125.9 . . ?
Ti1 C3 H3 121.6 . . ?
C3 C4 C5 107.62(10) . . ?
C3 C4 Ti1 75.13(6) . . ?
C5 C4 Ti1 72.27(6) . . ?
C3 C4 H4 126.2 . . ?
C5 C4 H4 126.2 . . ?
Ti1 C4 H4 118.4 . . ?
C1 C5 C4 108.80(10) . . ?
C1 C5 Ti1 75.01(6) . . ?
C4 C5 Ti1 72.64(6) . . ?
C1 C5 H5 125.6 . . ?
C4 C5 H5 125.6 . . ?
Ti1 C5 H5 118.6 . . ?
C1 C6 C7 112.10(8) . . ?
C1 C6 C11 109.33(8) . . ?
C7 C6 C11 106.54(8) . . ?
C1 C6 C16 101.12(8) . . ?
C7 C6 C16 110.85(8) . . ?
C11 C6 C16 116.97(8) . . ?
C8 C7 C12 107.01(8) . . ?
C8 C7 C6 110.72(8) . . ?
C12 C7 C6 111.02(8) . . ?
C8 C7 H7 109.4 . . ?
C12 C7 H7 109.4 . . ?
C6 C7 H7 109.4 . . ?
C9 C8 C7 110.18(8) . . ?
C9 C8 H8A 109.6 . . ?
C7 C8 H8A 109.6 . . ?
C9 C8 H8B 109.6 . . ?
C7 C8 H8B 109.6 . . ?
H8A C8 H8B 108.1 . . ?
C10 C9 C13 108.73(9) . . ?
C10 C9 C8 108.74(9) . . ?
C13 C9 C8 111.01(9) . . ?
C10 C9 H9 109.4 . . ?
C13 C9 H9 109.4 . . ?
C8 C9 H9 109.4 . . ?
C9 C10 C11 110.32(9) . . ?
C9 C10 H10A 109.6 . . ?
C11 C10 H10A 109.6 . . ?
C9 C10 H10B 109.6 . . ?
C11 C10 H10B 109.6 . . ?
H10A C10 H10B 108.1 . . ?
C10 C11 C14 107.54(8) . . ?
C10 C11 C6 112.61(8) . . ?
C14 C11 C6 108.53(8) . . ?
C10 C11 H11 109.4 . . ?
C14 C11 H11 109.4 . . ?
C6 C11 H11 109.4 . . ?
C15 C12 C7 110.21(9) . . ?
C15 C12 H12A 109.6 . . ?
C7 C12 H12A 109.6 . . ?
C15 C12 H12B 109.6 . . ?
C7 C12 H12B 109.6 . . ?
H12A C12 H12B 108.1 . . ?
C9 C13 C15 108.79(9) . . ?
C9 C13 H13A 109.9 . . ?
C15 C13 H13A 109.9 . . ?
C9 C13 H13B 109.9 . . ?
C15 C13 H13B 109.9 . . ?
H13A C13 H13B 108.3 . . ?
C15 C14 C11 110.34(8) . . ?
C15 C14 H14A 109.6 . . ?
C11 C14 H14A 109.6 . . ?
C15 C14 H14B 109.6 . . ?
C11 C14 H14B 109.6 . . ?
H14A C14 H14B 108.1 . . ?
C12 C15 C13 108.78(9) . . ?
C12 C15 C14 109.49(9) . . ?
C13 C15 C14 109.82(9) . . ?
C12 C15 H15 109.6 . . ?
C13 C15 H15 109.6 . . ?
C14 C15 H15 109.6 . . ?
N1 C16 C17 113.84(9) . . ?
N1 C16 C6 119.29(9) . . ?
C17 C16 C6 126.87(9) . . ?
C22 C17 C18 118.48(10) . . ?
C22 C17 C16 122.19(9) . . ?
C18 C17 C16 118.69(9) . . ?
C19 C18 C17 121.40(11) . . ?
C19 C18 H18 119.3 . . ?
C17 C18 H18 119.3 . . ?
C18 C19 C20 118.81(11) . . ?
C18 C19 H19 120.6 . . ?
C20 C19 H19 120.6 . . ?
C21 C20 C19 121.04(10) . . ?
C21 C20 Cl1 119.38(9) . . ?
C19 C20 Cl1 119.58(9) . . ?
C20 C21 C22 119.52(11) . . ?
C20 C21 H21 120.2 . . ?
C22 C21 H21 120.2 . . ?
C21 C22 C17 120.72(10) . . ?
C21 C22 H22 119.6 . . ?
C17 C22 H22 119.6 . . ?
C24 C23 C27 106.85(9) . . ?
C24 C23 C28 129.45(9) . . ?
C27 C23 C28 123.06(9) . . ?
C24 C23 Ti1 71.77(6) . . ?
C27 C23 Ti1 72.50(6) . . ?
C28 C23 Ti1 113.88(6) . . ?
C25 C24 C23 108.62(9) . . ?
C25 C24 Ti1 73.45(6) . . ?
C23 C24 Ti1 73.58(6) . . ?
C25 C24 H24 125.7 . . ?
C23 C24 H24 125.7 . . ?
Ti1 C24 H24 119.1 . . ?
C26 C25 C24 107.88(9) . . ?
C26 C25 Ti1 74.02(6) . . ?
C24 C25 Ti1 71.90(6) . . ?
C26 C25 H25 126.1 . . ?
C24 C25 H25 126.1 . . ?
Ti1 C25 H25 119.8 . . ?
C25 C26 C27 108.13(10) . . ?
C25 C26 Ti1 71.89(6) . . ?
C27 C26 Ti1 71.82(6) . . ?
C25 C26 H26 125.9 . . ?
C27 C26 H26 125.9 . . ?
Ti1 C26 H26 122.0 . . ?
C26 C27 C23 108.49(9) . . ?
C26 C27 Ti1 74.01(6) . . ?
C23 C27 Ti1 72.81(6) . . ?
C26 C27 H27 125.8 . . ?
C23 C27 H27 125.8 . . ?
Ti1 C27 H27 119.2 . . ?
C23 C28 C33 111.99(8) . . ?
C23 C28 C38 100.17(8) . . ?
C33 C28 C38 113.51(8) . . ?
C23 C28 C29 110.25(8) . . ?
C33 C28 C29 107.65(8) . . ?
C38 C28 C29 113.21(8) . . ?
C34 C29 C30 107.70(9) . . ?
C34 C29 C28 108.50(8) . . ?
C30 C29 C28 112.24(9) . . ?
C34 C29 H29 109.4 . . ?
C30 C29 H29 109.4 . . ?
C28 C29 H29 109.4 . . ?
C31 C30 C29 109.96(8) . . ?
C31 C30 H30A 109.7 . . ?
C29 C30 H30A 109.7 . . ?
C31 C30 H30B 109.7 . . ?
C29 C30 H30B 109.7 . . ?
H30A C30 H30B 108.2 . . ?
C30 C31 C35 109.39(9) . . ?
C30 C31 C32 108.47(9) . . ?
C35 C31 C32 110.31(9) . . ?
C30 C31 H31 109.6 . . ?
C35 C31 H31 109.6 . . ?
C32 C31 H31 109.6 . . ?
C31 C32 C33 110.45(9) . . ?
C31 C32 H32A 109.6 . . ?
C33 C32 H32A 109.6 . . ?
C31 C32 H32B 109.6 . . ?
C33 C32 H32B 109.6 . . ?
H32A C32 H32B 108.1 . . ?
C32 C33 C36 107.60(9) . . ?
C32 C33 C28 109.54(8) . . ?
C36 C33 C28 110.63(8) . . ?
C32 C33 H33 109.7 . . ?
C36 C33 H33 109.7 . . ?
C28 C33 H33 109.7 . . ?
C37 C34 C29 110.40(9) . . ?
C37 C34 H34A 109.6 . . ?
C29 C34 H34A 109.6 . . ?
C37 C34 H34B 109.6 . . ?
C29 C34 H34B 109.6 . . ?
H34A C34 H34B 108.1 . . ?
C37 C35 C31 108.93(9) . . ?
C37 C35 H35A 109.9 . . ?
C31 C35 H35A 109.9 . . ?
C37 C35 H35B 109.9 . . ?
C31 C35 H35B 109.9 . . ?
H35A C35 H35B 108.3 . . ?
C37 C36 C33 110.50(8) . . ?
C37 C36 H36A 109.5 . . ?
C33 C36 H36A 109.5 . . ?
C37 C36 H36B 109.5 . . ?
C33 C36 H36B 109.5 . . ?
H36A C36 H36B 108.1 . . ?
C36 C37 C35 107.92(9) . . ?
C36 C37 C34 109.62(9) . . ?
C35 C37 C34 110.51(9) . . ?
C36 C37 H37 109.6 . . ?
C35 C37 H37 109.6 . . ?
C34 C37 H37 109.6 . . ?
N3 C38 N2 130.30(10) . . ?
N3 C38 C28 117.32(9) . . ?
N2 C38 C28 111.93(8) . . ?
N2 C39 C41 114.48(9) . . ?
N2 C39 C40 109.69(9) . . ?
C41 C39 C40 106.61(10) . . ?
N2 C39 H39 108.6 . . ?
C41 C39 H39 108.6 . . ?
C40 C39 H39 108.6 . . ?
C39 C40 H40A 109.5 . . ?
C39 C40 H40B 109.5 . . ?
H40A C40 H40B 109.5 . . ?
C39 C40 H40C 109.5 . . ?
H40A C40 H40C 109.5 . . ?
H40B C40 H40C 109.5 . . ?
C39 C41 H41A 109.5 . . ?
C39 C41 H41B 109.5 . . ?
H41A C41 H41B 109.5 . . ?
C39 C41 H41C 109.5 . . ?
H41A C41 H41C 109.5 . . ?
H41B C41 H41C 109.5 . . ?
N3 C42 C44 106.16(10) . . ?
N3 C42 C43 109.13(9) . . ?
C44 C42 C43 109.39(10) . . ?
N3 C42 H42 110.7 . . ?
C44 C42 H42 110.7 . . ?
C43 C42 H42 110.7 . . ?
C42 C43 H43A 109.5 . . ?
C42 C43 H43B 109.5 . . ?
H43A C43 H43B 109.5 . . ?
C42 C43 H43C 109.5 . . ?
H43A C43 H43C 109.5 . . ?
H43B C43 H43C 109.5 . . ?
C42 C44 H44A 109.5 . . ?
C42 C44 H44B 109.5 . . ?
H44A C44 H44B 109.5 . . ?
C42 C44 H44C 109.5 . . ?
H44A C44 H44C 109.5 . . ?
H44B C44 H44C 109.5 . . ?

loop_
_geom_bond_atom_site_label_1
_geom_bond_atom_site_label_2
_geom_bond_distance
_geom_bond_site_symmetry_2
_geom_bond_publ_flag
Ti1 N1 1.9861(9) . ?
Ti1 N2 2.0461(9) . ?
Ti1 C5 2.3628(11) . ?
Ti1 C4 2.3677(11) . ?
Ti1 C24 2.3685(11) . ?
Ti1 C27 2.3878(11) . ?
Ti1 C25 2.3886(11) . ?
Ti1 C23 2.3919(10) . ?
Ti1 C26 2.4160(11) . ?
Ti1 C1 2.4181(10) . ?
Ti1 C3 2.4236(11) . ?
Ti1 C2 2.4296(11) . ?
Cl1 C20 1.7412(11) . ?
N1 C16 1.2709(13) . ?
N2 C38 1.4194(13) . ?
N2 C39 1.4880(14) . ?
N3 C38 1.2809(13) . ?
N3 C42 1.4566(14) . ?
C1 C5 1.4098(15) . ?
C1 C2 1.4281(15) . ?
C1 C6 1.5245(14) . ?
C2 C3 1.4082(15) . ?
C2 H2 0.9500 . ?
C3 C4 1.4063(17) . ?
C3 H3 0.9500 . ?
C4 C5 1.4257(15) . ?
C4 H4 0.9500 . ?
C5 H5 0.9500 . ?
C6 C7 1.5621(14) . ?
C6 C11 1.5622(14) . ?
C6 C16 1.5695(14) . ?
C7 C8 1.5437(14) . ?
C7 C12 1.5453(15) . ?
C7 H7 1.0000 . ?
C8 C9 1.5369(16) . ?
C8 H8A 0.9900 . ?
C8 H8B 0.9900 . ?
C9 C10 1.5316(15) . ?
C9 C13 1.5327(16) . ?
C9 H9 1.0000 . ?
C10 C11 1.5398(14) . ?
C10 H10A 0.9900 . ?
C10 H10B 0.9900 . ?
C11 C14 1.5437(15) . ?
C11 H11 1.0000 . ?
C12 C15 1.5335(16) . ?
C12 H12A 0.9900 . ?
C12 H12B 0.9900 . ?
C13 C15 1.5343(16) . ?
C13 H13A 0.9900 . ?
C13 H13B 0.9900 . ?
C14 C15 1.5399(15) . ?
C14 H14A 0.9900 . ?
C14 H14B 0.9900 . ?
C15 H15 1.0000 . ?
C16 C17 1.5110(14) . ?
C17 C22 1.3954(15) . ?
C17 C18 1.3998(15) . ?
C18 C19 1.3888(15) . ?
C18 H18 0.9500 . ?
C19 C20 1.3915(18) . ?
C19 H19 0.9500 . ?
C20 C21 1.3847(17) . ?
C21 C22 1.3938(15) . ?
C21 H21 0.9500 . ?
C22 H22 0.9500 . ?
C23 C24 1.4178(14) . ?
C23 C27 1.4249(14) . ?
C23 C28 1.5158(14) . ?
C24 C25 1.4166(15) . ?
C24 H24 0.9500 . ?
C25 C26 1.4086(16) . ?
C25 H25 0.9500 . ?
C26 C27 1.4114(15) . ?
C26 H26 0.9500 . ?
C27 H27 0.9500 . ?
C28 C33 1.5483(14) . ?
C28 C38 1.5491(14) . ?
C28 C29 1.5563(14) . ?
C29 C34 1.5381(15) . ?
C29 C30 1.5411(15) . ?
C29 H29 1.0000 . ?
C30 C31 1.5316(15) . ?
C30 H30A 0.9900 . ?
C30 H30B 0.9900 . ?
C31 C35 1.5363(16) . ?
C31 C32 1.5394(16) . ?
C31 H31 1.0000 . ?
C32 C33 1.5412(15) . ?
C32 H32A 0.9900 . ?
C32 H32B 0.9900 . ?
C33 C36 1.5446(15) . ?
C33 H33 1.0000 . ?
C34 C37 1.5340(16) . ?
C34 H34A 0.9900 . ?
C34 H34B 0.9900 . ?
C35 C37 1.5339(16) . ?
C35 H35A 0.9900 . ?
C35 H35B 0.9900 . ?
C36 C37 1.5279(16) . ?
C36 H36A 0.9900 . ?
C36 H36B 0.9900 . ?
C37 H37 1.0000 . ?
C39 C41 1.5309(16) . ?
C39 C40 1.5315(16) . ?
C39 H39 1.0000 . ?
C40 H40A 0.9800 . ?
C40 H40B 0.9800 . ?
C40 H40C 0.9800 . ?
C41 H41A 0.9800 . ?
C41 H41B 0.9800 . ?
C41 H41C 0.9800 . ?
C42 C44 1.5279(18) . ?
C42 C43 1.5311(16) . ?
C42 H42 1.0000 . ?
C43 H43A 0.9800 . ?
C43 H43B 0.9800 . ?
C43 H43C 0.9800 . ?
C44 H44A 0.9800 . ?
C44 H44B 0.9800 . ?
C44 H44C 0.9800 . ?

loop_
_geom_torsion_atom_site_label_1
_geom_torsion_atom_site_label_2
_geom_torsion_atom_site_label_3
_geom_torsion_atom_site_label_4
_geom_torsion
_geom_torsion_site_symmetry_1
_geom_torsion_site_symmetry_2
_geom_torsion_site_symmetry_3
_geom_torsion_site_symmetry_4
_geom_torsion_publ_flag
C5 C1 C2 C3 -1.04(12) . . . . ?
C6 C1 C2 C3 -173.54(9) . . . . ?
Ti1 C1 C2 C3 -64.32(8) . . . . ?
C5 C1 C2 Ti1 63.28(7) . . . . ?
C6 C1 C2 Ti1 -109.23(9) . . . . ?
C1 C2 C3 C4 1.37(12) . . . . ?
Ti1 C2 C3 C4 -62.64(8) . . . . ?
C1 C2 C3 Ti1 64.01(7) . . . . ?
C2 C3 C4 C5 -1.16(12) . . . . ?
Ti1 C3 C4 C5 -65.49(7) . . . . ?
C2 C3 C4 Ti1 64.32(8) . . . . ?
C2 C1 C5 C4 0.31(12) . . . . ?
C6 C1 C5 C4 172.28(10) . . . . ?
Ti1 C1 C5 C4 65.33(7) . . . . ?
C2 C1 C5 Ti1 -65.02(7) . . . . ?
C6 C1 C5 Ti1 106.95(10) . . . . ?
C3 C4 C5 C1 0.52(12) . . . . ?
Ti1 C4 C5 C1 -66.88(7) . . . . ?
C3 C4 C5 Ti1 67.40(8) . . . . ?
C5 C1 C6 C7 15.59(15) . . . . ?
C2 C1 C6 C7 -173.67(9) . . . . ?
Ti1 C1 C6 C7 100.35(8) . . . . ?
C5 C1 C6 C11 133.50(11) . . . . ?
C2 C1 C6 C11 -55.77(12) . . . . ?
Ti1 C1 C6 C11 -141.74(7) . . . . ?
C5 C1 C6 C16 -102.53(12) . . . . ?
C2 C1 C6 C16 68.20(11) . . . . ?
Ti1 C1 C6 C16 -17.77(9) . . . . ?
C1 C6 C7 C8 177.51(8) . . . . ?
C11 C6 C7 C8 57.96(10) . . . . ?
C16 C6 C7 C8 -70.31(10) . . . . ?
C1 C6 C7 C12 58.81(11) . . . . ?
C11 C6 C7 C12 -60.74(10) . . . . ?
C16 C6 C7 C12 170.98(8) . . . . ?
C12 C7 C8 C9 59.14(11) . . . . ?
C6 C7 C8 C9 -61.97(11) . . . . ?
C7 C8 C9 C10 60.45(11) . . . . ?
C7 C8 C9 C13 -59.12(11) . . . . ?
C13 C9 C10 C11 62.67(11) . . . . ?
C8 C9 C10 C11 -58.32(11) . . . . ?
C9 C10 C11 C14 -60.78(11) . . . . ?
C9 C10 C11 C6 58.73(12) . . . . ?
C1 C6 C11 C10 -178.25(8) . . . . ?
C7 C6 C11 C10 -56.91(11) . . . . ?
C16 C6 C11 C10 67.68(11) . . . . ?
C1 C6 C11 C14 -59.32(10) . . . . ?
C7 C6 C11 C14 62.02(10) . . . . ?
C16 C6 C11 C14 -173.38(8) . . . . ?
C8 C7 C12 C15 -61.96(11) . . . . ?
C6 C7 C12 C15 58.96(11) . . . . ?
C10 C9 C13 C15 -61.07(12) . . . . ?
C8 C9 C13 C15 58.51(11) . . . . ?
C10 C11 C14 C15 58.94(11) . . . . ?
C6 C11 C14 C15 -63.13(11) . . . . ?
C7 C12 C15 C13 63.26(11) . . . . ?
C7 C12 C15 C14 -56.76(11) . . . . ?
C9 C13 C15 C12 -59.88(12) . . . . ?
C9 C13 C15 C14 59.93(12) . . . . ?
C11 C14 C15 C12 59.68(11) . . . . ?
C11 C14 C15 C13 -59.70(11) . . . . ?
Ti1 N1 C16 C17 164.71(7) . . . . ?
Ti1 N1 C16 C6 -14.97(15) . . . . ?
C1 C6 C16 N1 20.50(12) . . . . ?
C7 C6 C16 N1 -98.53(11) . . . . ?
C11 C6 C16 N1 139.09(10) . . . . ?
C1 C6 C16 C17 -159.14(9) . . . . ?
C7 C6 C16 C17 81.83(12) . . . . ?
C11 C6 C16 C17 -40.55(13) . . . . ?
N1 C16 C17 C22 -102.66(12) . . . . ?
C6 C16 C17 C22 77.00(14) . . . . ?
N1 C16 C17 C18 68.04(13) . . . . ?
C6 C16 C17 C18 -112.30(12) . . . . ?
C22 C17 C18 C19 0.02(17) . . . . ?
C16 C17 C18 C19 -171.04(10) . . . . ?
C17 C18 C19 C20 1.25(17) . . . . ?
C18 C19 C20 C21 -2.01(18) . . . . ?
C18 C19 C20 Cl1 178.01(9) . . . . ?
C19 C20 C21 C22 1.47(18) . . . . ?
Cl1 C20 C21 C22 -178.55(9) . . . . ?
C20 C21 C22 C17 -0.16(17) . . . . ?
C18 C17 C22 C21 -0.57(16) . . . . ?
C16 C17 C22 C21 170.15(10) . . . . ?
C27 C23 C24 C25 -1.13(12) . . . . ?
C28 C23 C24 C25 -171.95(10) . . . . ?
Ti1 C23 C24 C25 -65.63(7) . . . . ?
C27 C23 C24 Ti1 64.50(7) . . . . ?
C28 C23 C24 Ti1 -106.32(10) . . . . ?
C23 C24 C25 C26 -0.10(12) . . . . ?
Ti1 C24 C25 C26 -65.81(8) . . . . ?
C23 C24 C25 Ti1 65.71(7) . . . . ?
C24 C25 C26 C27 1.31(12) . . . . ?
Ti1 C25 C26 C27 -63.10(8) . . . . ?
C24 C25 C26 Ti1 64.41(7) . . . . ?
C25 C26 C27 C23 -2.03(12) . . . . ?
Ti1 C26 C27 C23 -65.17(7) . . . . ?
C25 C26 C27 Ti1 63.14(8) . . . . ?
C24 C23 C27 C26 1.94(12) . . . . ?
C28 C23 C27 C26 173.49(9) . . . . ?
Ti1 C23 C27 C26 65.96(8) . . . . ?
C24 C23 C27 Ti1 -64.02(7) . . . . ?
C28 C23 C27 Ti1 107.53(9) . . . . ?
C24 C23 C28 C33 -12.61(15) . . . . ?
C27 C23 C28 C33 177.88(9) . . . . ?
Ti1 C23 C28 C33 -98.10(8) . . . . ?
C24 C23 C28 C38 108.02(11) . . . . ?
C27 C23 C28 C38 -61.48(12) . . . . ?
Ti1 C23 C28 C38 22.53(9) . . . . ?
C24 C23 C28 C29 -132.45(11) . . . . ?
C27 C23 C28 C29 58.05(12) . . . . ?
Ti1 C23 C28 C29 142.07(7) . . . . ?
C23 C28 C29 C34 60.94(10) . . . . ?
C33 C28 C29 C34 -61.49(10) . . . . ?
C38 C28 C29 C34 172.22(8) . . . . ?
C23 C28 C29 C30 179.83(8) . . . . ?
C33 C28 C29 C30 57.41(11) . . . . ?
C38 C28 C29 C30 -68.88(11) . . . . ?
C34 C29 C30 C31 61.09(11) . . . . ?
C28 C29 C30 C31 -58.28(11) . . . . ?
C29 C30 C31 C35 -62.08(11) . . . . ?
C29 C30 C31 C32 58.28(12) . . . . ?
C30 C31 C32 C33 -61.33(11) . . . . ?
C35 C31 C32 C33 58.46(11) . . . . ?
C31 C32 C33 C36 -57.88(11) . . . . ?
C31 C32 C33 C28 62.44(11) . . . . ?
C23 C28 C33 C32 -179.81(8) . . . . ?
C38 C28 C33 C32 67.65(11) . . . . ?
C29 C28 C33 C32 -58.46(10) . . . . ?
C23 C28 C33 C36 -61.35(11) . . . . ?
C38 C28 C33 C36 -173.89(8) . . . . ?
C29 C28 C33 C36 59.99(10) . . . . ?
C30 C29 C34 C37 -59.42(11) . . . . ?
C28 C29 C34 C37 62.30(11) . . . . ?
C30 C31 C35 C37 59.58(11) . . . . ?
C32 C31 C35 C37 -59.65(11) . . . . ?
C32 C33 C36 C37 61.31(11) . . . . ?
C28 C33 C36 C37 -58.31(11) . . . . ?
C33 C36 C37 C35 -63.61(11) . . . . ?
C33 C36 C37 C34 56.81(12) . . . . ?
C31 C35 C37 C36 61.51(11) . . . . ?
C31 C35 C37 C34 -58.34(12) . . . . ?
C29 C34 C37 C36 -59.56(11) . . . . ?
C29 C34 C37 C35 59.26(11) . . . . ?
C42 N3 C38 N2 11.10(18) . . . . ?
C42 N3 C38 C28 -160.42(10) . . . . ?
C39 N2 C38 N3 52.23(16) . . . . ?
Ti1 N2 C38 N3 -110.77(11) . . . . ?
C39 N2 C38 C28 -135.89(9) . . . . ?
Ti1 N2 C38 C28 61.11(9) . . . . ?
C23 C28 C38 N3 122.32(10) . . . . ?
C33 C28 C38 N3 -118.15(10) . . . . ?
C29 C28 C38 N3 4.96(13) . . . . ?
C23 C28 C38 N2 -50.72(10) . . . . ?
C33 C28 C38 N2 68.81(11) . . . . ?
C29 C28 C38 N2 -168.08(8) . . . . ?
C38 N2 C39 C41 22.36(14) . . . . ?
Ti1 N2 C39 C41 -176.75(8) . . . . ?
C38 N2 C39 C40 142.13(10) . . . . ?
Ti1 N2 C39 C40 -56.99(12) . . . . ?
C38 N3 C42 C44 97.07(12) . . . . ?
C38 N3 C42 C43 -145.14(11) . . . . ?
